data_4037591
loop_
_publ_author_name
'Jeong, Eunjeong'
'Takahashi, Kohtaro'
'Rajagopal, Shinaj K.'
'Koganezawa, Tomoyuki'
'Hayashi, Hironobu'
'Aratani, Naoki'
'Suzuki, Mitsuharu'
'Nguyen, Thuc-Quyen'
'Yamada, Hiroko'

_publ_section_title
;
 Orbital-Energy Modulation of Tetrabenzoporphyrin-Derived Non-Fullerene
 Acceptors for Improved Open-Circuit Voltage in Organic Solar Cells.
;
_journal_name_full 'The Journal of organic chemistry'
_journal_paper_doi 10.1021/acs.joc.9b02386
_journal_year 2019
_chemical_formula_moiety 'C52 H26 F6 N6, C H Cl3'
_chemical_formula_sum 'C53 H27 Cl3 F6 N6'
_chemical_formula_weight 968.15
_space_group_crystal_system monoclinic
_space_group_IT_number 14
_space_group_name_Hall '-P 2yn'
_space_group_name_H-M_alt 'P 1 21/n 1'
_atom_sites_solution_hydrogens geom
_audit_creation_method SHELXL-2014/7
_cell_angle_alpha 90
_cell_angle_beta 91.409(3)
_cell_angle_gamma 90
_cell_formula_units_Z 4
_cell_length_a 16.242(3)
_cell_length_b 8.6494(13)
_cell_length_c 30.796(5)
_cell_measurement_reflns_used 1950
_cell_measurement_temperature 90
_cell_measurement_theta_max 20.49
_cell_measurement_theta_min 2.65
_cell_volume 4325.0(12)
_computing_cell_refinement 'APEX2 (Bruker AXS, 2006)'
_computing_data_collection 'APEX2 (Bruker AXS, 2006)'
_computing_data_reduction 'SAINT (Bruker AXS, 2004)'
_computing_molecular_graphics 'XSHEL (Bruker AXS,2002)'
_computing_publication_material 'XCIF (Bruker AXS, 2001)'
_computing_structure_refinement 'SHELXL-97 (Sheldrick, 1997)'
_computing_structure_solution 'SHELXS-97 (Sheldrick, 1997)'
_diffrn_ambient_temperature 90
_diffrn_detector_area_resol_mean 8.333
_diffrn_measured_fraction_theta_full 1.000
_diffrn_measured_fraction_theta_max 0.998
_diffrn_measurement_device_type 'Bruker APEXII CCD area detector'
_diffrn_measurement_method 'phi and omega scans'
_diffrn_radiation_monochromator graphite
_diffrn_radiation_source 'fine-focus sealed tube'
_diffrn_radiation_type MoK\a
_diffrn_radiation_wavelength 0.71073
_diffrn_reflns_av_R_equivalents 0.0936
_diffrn_reflns_av_unetI/netI 0.1146
_diffrn_reflns_Laue_measured_fraction_full 1.000
_diffrn_reflns_Laue_measured_fraction_max 0.998
_diffrn_reflns_limit_h_max 19
_diffrn_reflns_limit_h_min -20
_diffrn_reflns_limit_k_max 10
_diffrn_reflns_limit_k_min -10
_diffrn_reflns_limit_l_max 38
_diffrn_reflns_limit_l_min -28
_diffrn_reflns_number 25145
_diffrn_reflns_point_group_measured_fraction_full 1.000
_diffrn_reflns_point_group_measured_fraction_max 0.998
_diffrn_reflns_theta_full 25.242
_diffrn_reflns_theta_max 26.390
_diffrn_reflns_theta_min 1.432
_exptl_absorpt_coefficient_mu 0.285
_exptl_absorpt_correction_T_max 0.997
_exptl_absorpt_correction_T_min 0.89
_exptl_absorpt_correction_type multi-scan
_exptl_absorpt_process_details
;
SADABS Sheldrick 1996
;
_exptl_crystal_colour green
_exptl_crystal_density_diffrn 1.487
_exptl_crystal_description prism
_exptl_crystal_F_000 1968
_exptl_crystal_size_max 0.300
_exptl_crystal_size_mid 0.050
_exptl_crystal_size_min 0.010
_refine_diff_density_max 0.508
_refine_diff_density_min -0.543
_refine_diff_density_rms 0.069
_refine_ls_extinction_method none
_refine_ls_goodness_of_fit_ref 0.968
_refine_ls_hydrogen_treatment constr
_refine_ls_matrix_type full
_refine_ls_number_parameters 641
_refine_ls_number_reflns 8832
_refine_ls_number_restraints 0
_refine_ls_restrained_S_all 0.968
_refine_ls_R_factor_all 0.1297
_refine_ls_R_factor_gt 0.0559
_refine_ls_shift/su_max 0.000
_refine_ls_shift/su_mean 0.000
_refine_ls_structure_factor_coef Fsqd
_refine_ls_weighting_details 'w=1/[\s^2^(Fo^2^)+(0.0575P)^2^] where P=(Fo^2^+2Fc^2^)/3'
_refine_ls_weighting_scheme calc
_refine_ls_wR_factor_gt 0.1097
_refine_ls_wR_factor_ref 0.1375
_reflns_Friedel_coverage 0.000
_reflns_number_gt 4847
_reflns_number_total 8832
_reflns_threshold_expression 'I > 2\s(I)'
_cod_data_source_file jo9b02386_si_006.cif
_cod_data_source_block pCNBP
_cod_original_sg_symbol_H-M 'P 21/n'
_cod_database_code 4037591
_shelx_shelxl_version_number 2014/7
_shelx_space_group_comment
;
The symmetry employed for this shelxl refinement is uniquely defined
by the following loop, which should always be used as a source of
symmetry information in preference to the above space-group names.
They are only intended as comments.
;
_shelx_estimated_absorpt_t_min 0.919
_shelx_estimated_absorpt_t_max 0.997

loop_
_space_group_symop_operation_xyz
'x, y, z'
'-x+1/2, y+1/2, -z+1/2'
'-x, -y, -z'
'x-1/2, -y-1/2, z-1/2'

loop_
_atom_site_label
_atom_site_type_symbol
_atom_site_fract_x
_atom_site_fract_y
_atom_site_fract_z
_atom_site_U_iso_or_equiv
_atom_site_adp_type
_atom_site_occupancy
_atom_site_site_symmetry_order
_atom_site_calc_flag
_atom_site_refinement_flags_posn
_atom_site_refinement_flags_adp
_atom_site_refinement_flags_occupancy
_atom_site_disorder_assembly
_atom_site_disorder_group
C1 C 0.41822(18) 0.3684(3) 0.19163(9) 0.0156(7) Uani 1 1 d . . . . .
C2 C 0.38537(19) 0.3500(3) 0.14772(9) 0.0185(7) Uani 1 1 d . . . . .
C3 C 0.4229(2) 0.3557(4) 0.10703(9) 0.0192(7) Uani 1 1 d . . . . .
H3 H 0.4796 0.3812 0.1050 0.023 Uiso 1 1 calc R U . . .
C4 C 0.3767(2) 0.3238(4) 0.07053(10) 0.0223(8) Uani 1 1 d . . . . .
H4 H 0.4021 0.3236 0.0431 0.027 Uiso 1 1 calc R U . . .
C5 C 0.2927(2) 0.2917(4) 0.07281(10) 0.0213(7) Uani 1 1 d . . . . .
H5 H 0.2611 0.2770 0.0468 0.026 Uiso 1 1 calc R U . . .
C6 C 0.2550(2) 0.2809(4) 0.11219(9) 0.0205(7) Uani 1 1 d . . . . .
H6 H 0.1978 0.2584 0.1134 0.025 Uiso 1 1 calc R U . . .
C7 C 0.30203(18) 0.3036(3) 0.15062(9) 0.0158(7) Uani 1 1 d . . . . .
C8 C 0.28350(18) 0.2927(4) 0.19654(9) 0.0169(7) Uani 1 1 d . . . . .
C9 C 0.21056(18) 0.2674(4) 0.21843(9) 0.0163(7) Uani 1 1 d . . . . .
C10 C 0.20039(18) 0.2995(3) 0.26336(9) 0.0160(7) Uani 1 1 d . . . . .
C11 C 0.12572(18) 0.3660(4) 0.28222(9) 0.0174(7) Uani 1 1 d . . . . .
C12 C 0.05193(19) 0.4227(4) 0.26451(10) 0.0192(7) Uani 1 1 d . . . . .
H12 H 0.0393 0.4114 0.2344 0.023 Uiso 1 1 calc R U . . .
C13 C -0.0023(2) 0.4952(4) 0.29139(10) 0.0211(7) Uani 1 1 d . . . . .
H13 H -0.0538 0.5306 0.2800 0.025 Uiso 1 1 calc R U . . .
C14 C 0.01756(19) 0.5175(4) 0.33542(10) 0.0204(7) Uani 1 1 d . . . . .
H14 H -0.0205 0.5689 0.3534 0.024 Uiso 1 1 calc R U . . .
C15 C 0.09135(19) 0.4662(3) 0.35334(10) 0.0193(7) Uani 1 1 d . . . . .
H15 H 0.1052 0.4851 0.3830 0.023 Uiso 1 1 calc R U . . .
C16 C 0.14528(19) 0.3857(3) 0.32669(9) 0.0175(7) Uani 1 1 d . . . . .
C17 C 0.22797(18) 0.3192(4) 0.33337(9) 0.0171(7) Uani 1 1 d . . . . .
C18 C 0.26500(18) 0.2771(3) 0.37328(9) 0.0155(7) Uani 1 1 d . . . . .
C19 C 0.34115(18) 0.2035(4) 0.37844(9) 0.0169(7) Uani 1 1 d . . . . .
C20 C 0.37226(19) 0.1091(4) 0.41422(9) 0.0183(7) Uani 1 1 d . . . . .
C21 C 0.3387(2) 0.0664(4) 0.45392(10) 0.0230(8) Uani 1 1 d . . . . .
H21 H 0.2886 0.1109 0.4631 0.028 Uiso 1 1 calc R U . . .
C22 C 0.3796(2) -0.0412(4) 0.47951(10) 0.0283(9) Uani 1 1 d . . . . .
H22 H 0.3571 -0.0712 0.5064 0.034 Uiso 1 1 calc R U . . .
C23 C 0.4532(2) -0.1063(4) 0.46655(10) 0.0274(8) Uani 1 1 d . . . . .
H23 H 0.4793 -0.1821 0.4845 0.033 Uiso 1 1 calc R U . . .
C24 C 0.4892(2) -0.0639(4) 0.42839(10) 0.0230(8) Uani 1 1 d . . . . .
H24 H 0.5403 -0.1075 0.4203 0.028 Uiso 1 1 calc R U . . .
C25 C 0.44872(19) 0.0453(4) 0.40169(9) 0.0178(7) Uani 1 1 d . . . . .
C26 C 0.46850(19) 0.1139(3) 0.35990(9) 0.0166(7) Uani 1 1 d . . . . .
C27 C 0.54226(18) 0.1252(4) 0.33780(9) 0.0166(7) Uani 1 1 d . . . . .
C28 C 0.55640(19) 0.2355(4) 0.30463(9) 0.0175(7) Uani 1 1 d . . . . .
C29 C 0.63347(19) 0.3189(4) 0.29740(9) 0.0187(7) Uani 1 1 d . . . . .
C30 C 0.70792(19) 0.3311(4) 0.32089(10) 0.0235(8) Uani 1 1 d . . . . .
H30 H 0.7194 0.2657 0.3451 0.028 Uiso 1 1 calc R U . . .
C31 C 0.7645(2) 0.4407(4) 0.30814(10) 0.0290(9) Uani 1 1 d . . . . .
H31 H 0.8160 0.4483 0.3233 0.035 Uiso 1 1 calc R U . . .
C32 C 0.7475(2) 0.5400(4) 0.27350(10) 0.0283(8) Uani 1 1 d . . . . .
H32 H 0.7866 0.6166 0.2661 0.034 Uiso 1 1 calc R U . . .
C33 C 0.67416(19) 0.5287(4) 0.24976(10) 0.0217(8) Uani 1 1 d . . . . .
H33 H 0.6630 0.5956 0.2259 0.026 Uiso 1 1 calc R U . . .
C34 C 0.61693(19) 0.4163(4) 0.26170(9) 0.0169(7) Uani 1 1 d . . . . .
C35 C 0.53298(18) 0.3792(3) 0.24701(9) 0.0164(7) Uani 1 1 d . . . . .
C36 C 0.49771(18) 0.4104(4) 0.20580(9) 0.0166(7) Uani 1 1 d . . . . .
C37 C 0.13802(18) 0.2044(4) 0.19323(9) 0.0179(7) Uani 1 1 d . . . . .
C38 C 0.21969(19) 0.3063(4) 0.41405(9) 0.0185(7) Uani 1 1 d . . . . .
C39 C 0.2498(2) 0.4130(4) 0.44381(9) 0.0215(7) Uani 1 1 d . . . . .
H39 H 0.2996 0.4660 0.4382 0.026 Uiso 1 1 calc R U . . .
C40 C 0.2085(2) 0.4444(4) 0.48183(10) 0.0247(8) Uani 1 1 d . . . . .
H40 H 0.2294 0.5193 0.5018 0.030 Uiso 1 1 calc R U . . .
C41 C 0.1362(2) 0.3647(4) 0.49032(10) 0.0259(8) Uani 1 1 d . . . . .
C42 C 0.1058(2) 0.2547(4) 0.46084(10) 0.0282(8) Uani 1 1 d . . . . .
H42 H 0.0568 0.1994 0.4668 0.034 Uiso 1 1 calc R U . . .
C43 C 0.14710(19) 0.2264(4) 0.42288(10) 0.0226(8) Uani 1 1 d . . . . .
H43 H 0.1261 0.1523 0.4027 0.027 Uiso 1 1 calc R U . . .
C44 C 0.0938(2) 0.3984(5) 0.52952(11) 0.0374(10) Uani 1 1 d . . . . .
C45 C 0.6101(2) 0.0147(4) 0.34943(10) 0.0213(7) Uani 1 1 d . . . . .
C46 C 0.55096(18) 0.4799(4) 0.17193(9) 0.0165(7) Uani 1 1 d . . . . .
C47 C 0.61588(18) 0.3965(4) 0.15483(9) 0.0182(7) Uani 1 1 d . . . . .
H47 H 0.6296 0.2978 0.1665 0.022 Uiso 1 1 calc R U . . .
C48 C 0.66055(18) 0.4561(4) 0.12100(9) 0.0187(7) Uani 1 1 d . . . . .
H48 H 0.7041 0.3979 0.1091 0.022 Uiso 1 1 calc R U . . .
C49 C 0.64122(19) 0.6018(4) 0.10460(9) 0.0181(7) Uani 1 1 d . . . . .
C50 C 0.57757(19) 0.6886(4) 0.12215(9) 0.0196(7) Uani 1 1 d . . . . .
H50 H 0.5650 0.7888 0.1112 0.024 Uiso 1 1 calc R U . . .
C51 C 0.53328(18) 0.6266(4) 0.15567(9) 0.0180(7) Uani 1 1 d . . . . .
H51 H 0.4900 0.6851 0.1678 0.022 Uiso 1 1 calc R U . . .
C52 C 0.6877(2) 0.6663(4) 0.06932(10) 0.0298(9) Uani 1 1 d . . . . .
C53 C 0.8926(3) 0.9802(6) 0.08314(14) 0.0575(13) Uani 1 1 d . . . A 1
H53 H 0.8714 0.8764 0.0918 0.069 Uiso 1 1 calc R U . A 1
Cl1 Cl 0.97681(15) 1.0167(3) 0.11590(7) 0.0491(5) Uani 0.798(3) 1 d . . P A 1
Cl2 Cl 0.81286(9) 1.10709(17) 0.08845(5) 0.0521(5) Uani 0.798(3) 1 d . . P A 1
Cl3 Cl 0.91963(10) 0.9648(2) 0.02740(5) 0.0722(6) Uani 0.798(3) 1 d . . P A 1
Cl4 Cl 0.8591(5) 1.1674(7) 0.0565(3) 0.082(3) Uani 0.202(3) 1 d . . P A 2
Cl5 Cl 0.8843(5) 0.8435(8) 0.0607(2) 0.093(3) Uani 0.202(3) 1 d . . P A 2
Cl6 Cl 1.0053(6) 1.0325(14) 0.1001(3) 0.065(3) Uani 0.202(3) 1 d . . P A 2
F1 F 0.15952(10) 0.0884(2) 0.16644(5) 0.0224(4) Uani 1 1 d . . . . .
F2 F 0.09737(10) 0.3085(2) 0.16782(5) 0.0214(4) Uani 1 1 d . . . . .
F3 F 0.08100(10) 0.1421(2) 0.21911(5) 0.0231(4) Uani 1 1 d . . . . .
F4 F 0.66945(11) 0.0116(2) 0.31998(6) 0.0288(5) Uani 1 1 d . . . . .
F5 F 0.58223(11) -0.1310(2) 0.35179(6) 0.0271(5) Uani 1 1 d . . . . .
F6 F 0.64866(11) 0.0445(2) 0.38813(5) 0.0277(5) Uani 1 1 d . . . . .
N1 N 0.35575(15) 0.3283(3) 0.21843(8) 0.0173(6) Uani 1 1 d . . . . .
H1 H 0.3613 0.3256 0.2469 0.021 Uiso 1 1 calc R U . . .
N2 N 0.26035(15) 0.2809(3) 0.29387(7) 0.0160(6) Uani 1 1 d . . . . .
N3 N 0.40052(14) 0.1991(3) 0.34763(7) 0.0165(6) Uani 1 1 d . . . . .
H3A H 0.3956 0.2464 0.3224 0.020 Uiso 1 1 calc R U . . .
N4 N 0.49631(15) 0.2823(3) 0.27636(7) 0.0160(6) Uani 1 1 d . . . . .
N5 N 0.0603(2) 0.4281(4) 0.56077(10) 0.0567(10) Uani 1 1 d . . . . .
N6 N 0.7247(2) 0.7198(4) 0.04218(10) 0.0482(9) Uani 1 1 d . . . . .

loop_
_atom_site_aniso_label
_atom_site_aniso_U_11
_atom_site_aniso_U_22
_atom_site_aniso_U_33
_atom_site_aniso_U_23
_atom_site_aniso_U_13
_atom_site_aniso_U_12
C1 0.0162(17) 0.0139(16) 0.0169(15) 0.0041(13) 0.0045(13) 0.0028(13)
C2 0.0213(18) 0.0149(17) 0.0193(16) 0.0031(14) 0.0039(14) 0.0049(14)
C3 0.0197(18) 0.0189(17) 0.0193(16) 0.0033(14) 0.0046(14) 0.0014(14)
C4 0.028(2) 0.0220(19) 0.0169(16) 0.0005(14) 0.0051(14) 0.0044(16)
C5 0.0220(19) 0.0235(19) 0.0185(16) 0.0007(14) -0.0023(14) 0.0035(15)
C6 0.0220(18) 0.0191(18) 0.0204(17) 0.0010(14) 0.0017(14) 0.0020(15)
C7 0.0171(17) 0.0150(16) 0.0156(15) 0.0006(13) 0.0057(13) 0.0045(14)
C8 0.0184(17) 0.0140(16) 0.0182(16) -0.0013(13) 0.0026(14) 0.0035(14)
C9 0.0160(17) 0.0153(17) 0.0174(16) 0.0015(13) -0.0010(13) 0.0012(13)
C10 0.0171(17) 0.0125(16) 0.0187(16) 0.0019(13) 0.0056(13) -0.0025(14)
C11 0.0161(17) 0.0177(17) 0.0187(16) 0.0021(14) 0.0092(13) -0.0004(14)
C12 0.0180(18) 0.0217(18) 0.0183(16) 0.0053(14) 0.0042(14) 0.0015(14)
C13 0.0180(18) 0.0195(18) 0.0262(18) 0.0035(15) 0.0059(14) -0.0011(15)
C14 0.0171(18) 0.0165(17) 0.0283(18) -0.0007(15) 0.0145(14) -0.0027(14)
C15 0.0217(19) 0.0132(17) 0.0232(17) -0.0024(14) 0.0071(14) -0.0035(14)
C16 0.0191(18) 0.0134(16) 0.0202(16) -0.0022(13) 0.0041(14) -0.0042(14)
C17 0.0186(17) 0.0167(17) 0.0162(16) -0.0012(13) 0.0050(13) -0.0066(14)
C18 0.0160(17) 0.0148(17) 0.0159(16) -0.0008(13) 0.0035(13) -0.0053(14)
C19 0.0163(17) 0.0202(18) 0.0144(15) -0.0027(14) 0.0031(13) -0.0081(14)
C20 0.0218(18) 0.0199(18) 0.0133(15) -0.0021(14) -0.0004(13) -0.0075(15)
C21 0.0209(19) 0.029(2) 0.0189(17) -0.0017(15) 0.0040(14) -0.0090(15)
C22 0.030(2) 0.036(2) 0.0188(17) 0.0072(16) -0.0015(16) -0.0131(17)
C23 0.031(2) 0.029(2) 0.0221(17) 0.0082(16) -0.0053(15) -0.0048(17)
C24 0.0243(19) 0.0232(19) 0.0212(17) 0.0027(15) -0.0025(15) -0.0046(15)
C25 0.0221(18) 0.0172(17) 0.0141(15) -0.0007(14) -0.0002(14) -0.0068(14)
C26 0.0184(17) 0.0141(17) 0.0170(15) -0.0008(13) -0.0034(13) -0.0031(14)
C27 0.0178(17) 0.0167(17) 0.0151(15) 0.0009(13) -0.0018(13) -0.0017(14)
C28 0.0175(18) 0.0174(17) 0.0177(16) -0.0016(14) 0.0038(14) 0.0016(14)
C29 0.0174(18) 0.0224(18) 0.0164(16) -0.0015(14) 0.0046(13) -0.0015(15)
C30 0.0238(19) 0.028(2) 0.0190(17) 0.0022(15) 0.0028(14) -0.0026(16)
C31 0.0179(19) 0.047(2) 0.0225(18) 0.0044(17) -0.0010(15) -0.0078(17)
C32 0.020(2) 0.037(2) 0.0272(19) 0.0046(17) 0.0045(15) -0.0100(17)
C33 0.0227(19) 0.0231(19) 0.0196(16) 0.0022(15) 0.0055(14) -0.0036(15)
C34 0.0182(18) 0.0180(17) 0.0149(15) -0.0024(14) 0.0055(13) -0.0001(14)
C35 0.0128(16) 0.0142(17) 0.0223(16) -0.0011(14) 0.0081(13) 0.0014(14)
C36 0.0148(17) 0.0177(17) 0.0175(16) -0.0001(14) 0.0050(13) 0.0007(14)
C37 0.0173(17) 0.0190(18) 0.0173(16) 0.0031(14) 0.0021(14) 0.0029(14)
C38 0.0201(18) 0.0197(18) 0.0160(16) -0.0017(14) 0.0038(13) -0.0028(15)
C39 0.0220(18) 0.0248(19) 0.0179(16) -0.0004(15) 0.0024(14) -0.0058(15)
C40 0.034(2) 0.026(2) 0.0144(16) -0.0049(15) 0.0015(15) -0.0041(17)
C41 0.030(2) 0.026(2) 0.0216(17) 0.0015(16) 0.0100(15) 0.0018(17)
C42 0.026(2) 0.034(2) 0.0249(18) 0.0018(16) 0.0073(15) -0.0085(17)
C43 0.0240(19) 0.0242(19) 0.0197(17) -0.0002(15) 0.0003(15) -0.0053(15)
C44 0.044(2) 0.043(2) 0.027(2) -0.0075(18) 0.0157(18) -0.007(2)
C45 0.0213(19) 0.0212(19) 0.0214(17) 0.0048(15) 0.0020(15) 0.0002(15)
C46 0.0148(17) 0.0175(17) 0.0174(15) -0.0014(14) 0.0021(13) -0.0017(14)
C47 0.0188(17) 0.0160(17) 0.0198(16) 0.0026(14) 0.0005(14) 0.0013(14)
C48 0.0133(17) 0.0260(19) 0.0169(16) -0.0036(14) 0.0038(13) 0.0032(14)
C49 0.0190(18) 0.0196(18) 0.0159(15) 0.0023(14) 0.0048(13) 0.0002(14)
C50 0.0211(18) 0.0195(18) 0.0185(16) 0.0018(14) 0.0033(14) 0.0006(15)
C51 0.0152(17) 0.0189(18) 0.0199(16) -0.0002(14) 0.0025(13) 0.0027(14)
C52 0.032(2) 0.034(2) 0.0239(19) 0.0081(16) 0.0095(17) 0.0113(18)
C53 0.055(3) 0.054(3) 0.063(3) 0.009(3) -0.003(2) -0.001(2)
Cl1 0.0512(15) 0.0386(9) 0.0566(14) 0.0136(9) -0.0165(9) -0.0036(9)
Cl2 0.0597(10) 0.0484(9) 0.0473(9) -0.0181(7) -0.0137(7) 0.0125(8)
Cl3 0.0583(10) 0.0922(15) 0.0660(10) -0.0403(10) -0.0022(8) 0.0051(9)
Cl4 0.084(5) 0.048(4) 0.111(7) -0.010(4) -0.066(5) -0.002(4)
Cl5 0.142(7) 0.038(4) 0.095(6) -0.009(4) -0.050(5) -0.008(4)
Cl6 0.041(6) 0.091(6) 0.063(6) 0.012(5) -0.014(4) -0.003(4)
F1 0.0233(10) 0.0206(10) 0.0232(9) -0.0062(8) 0.0009(8) 0.0026(8)
F2 0.0195(10) 0.0229(10) 0.0216(9) 0.0020(8) -0.0012(8) 0.0041(8)
F3 0.0189(10) 0.0246(11) 0.0261(10) 0.0016(8) 0.0028(8) -0.0063(8)
F4 0.0254(11) 0.0346(12) 0.0266(10) 0.0073(9) 0.0067(9) 0.0087(9)
F5 0.0314(11) 0.0211(11) 0.0288(10) 0.0046(9) -0.0003(9) 0.0036(9)
F6 0.0228(11) 0.0379(12) 0.0220(10) 0.0051(9) -0.0057(8) -0.0023(9)
N1 0.0164(14) 0.0230(15) 0.0125(13) 0.0004(11) 0.0019(11) 0.0013(12)
N2 0.0150(14) 0.0182(14) 0.0147(13) -0.0008(11) 0.0004(11) -0.0026(12)
N3 0.0155(14) 0.0204(15) 0.0139(13) 0.0022(11) 0.0029(11) -0.0010(12)
N4 0.0153(14) 0.0185(14) 0.0144(13) 0.0011(11) 0.0029(11) 0.0024(12)
N5 0.065(3) 0.069(3) 0.038(2) -0.0143(19) 0.0300(19) -0.014(2)
N6 0.052(2) 0.049(2) 0.045(2) 0.0264(18) 0.0296(18) 0.0221(18)

loop_
_atom_type_symbol
_atom_type_description
_atom_type_scat_dispersion_real
_atom_type_scat_dispersion_imag
_atom_type_scat_source
C C 0.0033 0.0016 'International Tables Vol C Tables 4.2.6.8 and 6.1.1.4'
H H 0.0000 0.0000 'International Tables Vol C Tables 4.2.6.8 and 6.1.1.4'
N N 0.0061 0.0033 'International Tables Vol C Tables 4.2.6.8 and 6.1.1.4'
F F 0.0171 0.0103 'International Tables Vol C Tables 4.2.6.8 and 6.1.1.4'
Cl Cl 0.1484 0.1585 'International Tables Vol C Tables 4.2.6.8 and 6.1.1.4'

loop_
_geom_angle_atom_site_label_1
_geom_angle_atom_site_label_2
_geom_angle_atom_site_label_3
_geom_angle
N1 C1 C36 124.7(3)
N1 C1 C2 105.9(2)
C36 C1 C2 129.4(3)
C3 C2 C7 120.1(3)
C3 C2 C1 132.0(3)
C7 C2 C1 107.6(2)
C4 C3 C2 119.0(3)
C4 C3 H3 120.5
C2 C3 H3 120.5
C3 C4 C5 121.2(3)
C3 C4 H4 119.4
C5 C4 H4 119.4
C6 C5 C4 121.0(3)
C6 C5 H5 119.5
C4 C5 H5 119.5
C5 C6 C7 119.2(3)
C5 C6 H6 120.4
C7 C6 H6 120.4
C6 C7 C2 119.1(3)
C6 C7 C8 133.4(3)
C2 C7 C8 107.5(3)
N1 C8 C9 121.6(3)
N1 C8 C7 105.5(3)
C9 C8 C7 132.7(3)
C8 C9 C10 124.0(3)
C8 C9 C37 118.2(3)
C10 C9 C37 117.8(3)
N2 C10 C9 123.7(3)
N2 C10 C11 111.1(2)
C9 C10 C11 125.1(3)
C12 C11 C16 120.6(3)
C12 C11 C10 133.7(3)
C16 C11 C10 105.2(3)
C13 C12 C11 118.9(3)
C13 C12 H12 120.6
C11 C12 H12 120.6
C12 C13 C14 120.6(3)
C12 C13 H13 119.7
C14 C13 H13 119.7
C15 C14 C13 121.4(3)
C15 C14 H14 119.3
C13 C14 H14 119.3
C14 C15 C16 118.4(3)
C14 C15 H15 120.8
C16 C15 H15 120.8
C15 C16 C11 120.0(3)
C15 C16 C17 134.0(3)
C11 C16 C17 105.8(3)
N2 C17 C18 123.1(3)
N2 C17 C16 109.7(2)
C18 C17 C16 126.5(3)
C19 C18 C17 125.3(3)
C19 C18 C38 115.8(3)
C17 C18 C38 118.9(3)
N3 C19 C18 124.8(3)
N3 C19 C20 105.8(3)
C18 C19 C20 129.3(3)
C21 C20 C25 119.7(3)
C21 C20 C19 132.5(3)
C25 C20 C19 107.6(3)
C22 C21 C20 119.0(3)
C22 C21 H21 120.5
C20 C21 H21 120.5
C21 C22 C23 121.0(3)
C21 C22 H22 119.5
C23 C22 H22 119.5
C24 C23 C22 121.6(3)
C24 C23 H23 119.2
C22 C23 H23 119.2
C23 C24 C25 118.5(3)
C23 C24 H24 120.8
C25 C24 H24 120.8
C24 C25 C20 120.1(3)
C24 C25 C26 132.8(3)
C20 C25 C26 107.1(3)
N3 C26 C27 121.5(3)
N3 C26 C25 105.5(3)
C27 C26 C25 131.9(3)
C26 C27 C28 123.6(3)
C26 C27 C45 118.3(3)
C28 C27 C45 118.0(3)
N4 C28 C27 122.4(3)
N4 C28 C29 111.1(3)
C27 C28 C29 126.4(3)
C30 C29 C34 120.4(3)
C30 C29 C28 133.6(3)
C34 C29 C28 105.4(3)
C31 C30 C29 118.5(3)
C31 C30 H30 120.7
C29 C30 H30 120.7
C30 C31 C32 121.3(3)
C30 C31 H31 119.4
C32 C31 H31 119.4
C33 C32 C31 120.9(3)
C33 C32 H32 119.6
C31 C32 H32 119.6
C32 C33 C34 118.6(3)
C32 C33 H33 120.7
C34 C33 H33 120.7
C33 C34 C29 120.4(3)
C33 C34 C35 133.7(3)
C29 C34 C35 105.6(3)
N4 C35 C36 122.4(3)
N4 C35 C34 110.2(3)
C36 C35 C34 126.4(3)
C1 C36 C35 125.7(3)
C1 C36 C46 115.5(3)
C35 C36 C46 118.5(3)
F3 C37 F1 104.8(2)
F3 C37 F2 106.0(2)
F1 C37 F2 105.7(2)
F3 C37 C9 112.4(2)
F1 C37 C9 112.0(2)
F2 C37 C9 115.1(3)
C39 C38 C43 119.2(3)
C39 C38 C18 119.8(3)
C43 C38 C18 121.0(3)
C38 C39 C40 121.2(3)
C38 C39 H39 119.4
C40 C39 H39 119.4
C39 C40 C41 119.2(3)
C39 C40 H40 120.4
C41 C40 H40 120.4
C40 C41 C42 120.1(3)
C40 C41 C44 118.9(3)
C42 C41 C44 121.0(3)
C43 C42 C41 119.9(3)
C43 C42 H42 120.1
C41 C42 H42 120.1
C42 C43 C38 120.4(3)
C42 C43 H43 119.8
C38 C43 H43 119.8
N5 C44 C41 178.7(4)
F4 C45 F5 105.5(2)
F4 C45 F6 106.0(2)
F5 C45 F6 106.3(2)
F4 C45 C27 112.9(2)
F5 C45 C27 111.4(3)
F6 C45 C27 114.2(3)
C47 C46 C51 119.2(3)
C47 C46 C36 120.7(3)
C51 C46 C36 119.9(3)
C48 C47 C46 120.5(3)
C48 C47 H47 119.8
C46 C47 H47 119.8
C47 C48 C49 119.6(3)
C47 C48 H48 120.2
C49 C48 H48 120.2
C48 C49 C50 120.6(3)
C48 C49 C52 120.2(3)
C50 C49 C52 119.1(3)
C51 C50 C49 119.0(3)
C51 C50 H50 120.5
C49 C50 H50 120.5
C50 C51 C46 121.1(3)
C50 C51 H51 119.5
C46 C51 H51 119.5
N6 C52 C49 178.5(4)
Cl1 C53 Cl2 115.0(3)
Cl1 C53 Cl3 111.7(3)
Cl2 C53 Cl3 110.1(2)
Cl1 C53 H53 106.5
Cl2 C53 H53 106.5
Cl3 C53 H53 106.5
C1 N1 C8 113.4(2)
C1 N1 H1 123.3
C8 N1 H1 123.3
C10 N2 C17 107.6(2)
C19 N3 C26 113.5(2)
C19 N3 H3A 123.2
C26 N3 H3A 123.2
C28 N4 C35 106.7(2)

loop_
_geom_bond_atom_site_label_1
_geom_bond_atom_site_label_2
_geom_bond_distance
C1 N1 1.369(4)
C1 C36 1.401(4)
C1 C2 1.450(4)
C2 C3 1.408(4)
C2 C7 1.417(4)
C3 C4 1.364(4)
C3 H3 0.9500
C4 C5 1.395(4)
C4 H4 0.9500
C5 C6 1.376(4)
C5 H5 0.9500
C6 C7 1.407(4)
C6 H6 0.9500
C7 C8 1.456(4)
C8 N1 1.374(4)
C8 C9 1.395(4)
C9 C10 1.425(4)
C9 C37 1.498(4)
C10 N2 1.346(4)
C10 C11 1.475(4)
C11 C12 1.393(4)
C11 C16 1.409(4)
C12 C13 1.375(4)
C12 H12 0.9500
C13 C14 1.400(4)
C13 H13 0.9500
C14 C15 1.380(4)
C14 H14 0.9500
C15 C16 1.400(4)
C15 H15 0.9500
C16 C17 1.471(4)
C17 N2 1.377(4)
C17 C18 1.403(4)
C18 C19 1.397(4)
C18 C38 1.492(4)
C19 N3 1.370(4)
C19 C20 1.452(4)
C20 C21 1.400(4)
C20 C25 1.421(4)
C21 C22 1.379(5)
C21 H21 0.9500
C22 C23 1.388(5)
C22 H22 0.9500
C23 C24 1.375(4)
C23 H23 0.9500
C24 C25 1.405(4)
C24 H24 0.9500
C25 C26 1.460(4)
C26 N3 1.373(4)
C26 C27 1.396(4)
C27 C28 1.420(4)
C27 C45 1.496(4)
C28 N4 1.353(4)
C28 C29 1.466(4)
C29 C30 1.398(4)
C29 C34 1.406(4)
C30 C31 1.384(4)
C30 H30 0.9500
C31 C32 1.392(4)
C31 H31 0.9500
C32 C33 1.385(4)
C32 H32 0.9500
C33 C34 1.400(4)
C33 H33 0.9500
C34 C35 1.462(4)
C35 N4 1.379(4)
C35 C36 1.406(4)
C36 C46 1.497(4)
C37 F3 1.349(3)
C37 F1 1.350(3)
C37 F2 1.354(3)
C38 C39 1.382(4)
C38 C43 1.399(4)
C39 C40 1.390(4)
C39 H39 0.9500
C40 C41 1.392(5)
C40 H40 0.9500
C41 C42 1.397(5)
C41 C44 1.435(5)
C42 C43 1.384(4)
C42 H42 0.9500
C43 H43 0.9500
C44 N5 1.146(4)
C45 F4 1.339(3)
C45 F5 1.342(4)
C45 F6 1.357(3)
C46 C47 1.392(4)
C46 C51 1.392(4)
C47 C48 1.384(4)
C47 H47 0.9500
C48 C49 1.390(4)
C48 H48 0.9500
C49 C50 1.397(4)
C49 C52 1.450(4)
C50 C51 1.381(4)
C50 H50 0.9500
C51 H51 0.9500
C52 N6 1.139(4)
C53 Cl1 1.708(5)
C53 Cl2 1.709(5)
C53 Cl3 1.787(5)
C53 H53 1.0000
N1 H1 0.8800
N3 H3A 0.8800

loop_
_geom_torsion_atom_site_label_1
_geom_torsion_atom_site_label_2
_geom_torsion_atom_site_label_3
_geom_torsion_atom_site_label_4
_geom_torsion
N1 C1 C2 C3 -171.2(3)
C36 C1 C2 C3 5.9(6)
N1 C1 C2 C7 1.9(3)
C36 C1 C2 C7 179.0(3)
C7 C2 C3 C4 3.4(4)
C1 C2 C3 C4 175.8(3)
C2 C3 C4 C5 2.4(5)
C3 C4 C5 C6 -4.4(5)
C4 C5 C6 C7 0.4(5)
C5 C6 C7 C2 5.4(4)
C5 C6 C7 C8 -176.1(3)
C3 C2 C7 C6 -7.3(4)
C1 C2 C7 C6 178.6(3)
C3 C2 C7 C8 173.8(3)
C1 C2 C7 C8 -0.2(3)
C6 C7 C8 N1 179.9(3)
C2 C7 C8 N1 -1.5(3)
C6 C7 C8 C9 -5.9(6)
C2 C7 C8 C9 172.7(3)
N1 C8 C9 C10 10.4(5)
C7 C8 C9 C10 -163.1(3)
N1 C8 C9 C37 -170.3(3)
C7 C8 C9 C37 16.2(5)
C8 C9 C10 N2 -35.2(5)
C37 C9 C10 N2 145.5(3)
C8 C9 C10 C11 140.6(3)
C37 C9 C10 C11 -38.7(4)
N2 C10 C11 C12 171.5(3)
C9 C10 C11 C12 -4.8(6)
N2 C10 C11 C16 -0.2(3)
C9 C10 C11 C16 -176.5(3)
C16 C11 C12 C13 -1.4(5)
C10 C11 C12 C13 -172.1(3)
C11 C12 C13 C14 2.6(5)
C12 C13 C14 C15 -0.7(5)
C13 C14 C15 C16 -2.3(5)
C14 C15 C16 C11 3.4(4)
C14 C15 C16 C17 177.8(3)
C12 C11 C16 C15 -1.6(5)
C10 C11 C16 C15 171.5(3)
C12 C11 C16 C17 -177.4(3)
C10 C11 C16 C17 -4.4(3)
C15 C16 C17 N2 -167.3(3)
C11 C16 C17 N2 7.7(3)
C15 C16 C17 C18 22.0(6)
C11 C16 C17 C18 -163.0(3)
N2 C17 C18 C19 5.3(5)
C16 C17 C18 C19 174.9(3)
N2 C17 C18 C38 -172.2(3)
C16 C17 C18 C38 -2.6(5)
C17 C18 C19 N3 18.9(5)
C38 C18 C19 N3 -163.6(3)
C17 C18 C19 C20 -156.3(3)
C38 C18 C19 C20 21.3(5)
N3 C19 C20 C21 -177.8(3)
C18 C19 C20 C21 -2.0(6)
N3 C19 C20 C25 -3.0(3)
C18 C19 C20 C25 172.9(3)
C25 C20 C21 C22 -2.1(4)
C19 C20 C21 C22 172.3(3)
C20 C21 C22 C23 0.4(5)
C21 C22 C23 C24 1.6(5)
C22 C23 C24 C25 -1.6(5)
C23 C24 C25 C20 -0.2(4)
C23 C24 C25 C26 -179.4(3)
C21 C20 C25 C24 2.0(4)
C19 C20 C25 C24 -173.6(3)
C21 C20 C25 C26 -178.5(3)
C19 C20 C25 C26 5.8(3)
C24 C25 C26 N3 172.9(3)
C20 C25 C26 N3 -6.5(3)
C24 C25 C26 C27 -19.0(6)
C20 C25 C26 C27 161.7(3)
N3 C26 C27 C28 7.2(4)
C25 C26 C27 C28 -159.4(3)
N3 C26 C27 C45 -172.4(3)
C25 C26 C27 C45 21.0(5)
C26 C27 C28 N4 -34.9(4)
C45 C27 C28 N4 144.7(3)
C26 C27 C28 C29 141.7(3)
C45 C27 C28 C29 -38.6(4)
N4 C28 C29 C30 168.8(3)
C27 C28 C29 C30 -8.1(6)
N4 C28 C29 C34 -1.9(3)
C27 C28 C29 C34 -178.9(3)
C34 C29 C30 C31 -0.1(5)
C28 C29 C30 C31 -169.7(3)
C29 C30 C31 C32 1.7(5)
C30 C31 C32 C33 -2.2(5)
C31 C32 C33 C34 0.8(5)
C32 C33 C34 C29 0.8(5)
C32 C33 C34 C35 174.4(3)
C30 C29 C34 C33 -1.2(5)
C28 C29 C34 C33 171.0(3)
C30 C29 C34 C35 -176.4(3)
C28 C29 C34 C35 -4.1(3)
C33 C34 C35 N4 -165.2(3)
C29 C34 C35 N4 9.0(3)
C33 C34 C35 C36 26.0(6)
C29 C34 C35 C36 -159.8(3)
N1 C1 C36 C35 18.3(5)
C2 C1 C36 C35 -158.2(3)
N1 C1 C36 C46 -168.2(3)
C2 C1 C36 C46 15.2(5)
N4 C35 C36 C1 9.7(5)
C34 C35 C36 C1 177.2(3)
N4 C35 C36 C46 -163.5(3)
C34 C35 C36 C46 4.0(5)
C8 C9 C37 F3 161.3(3)
C10 C9 C37 F3 -19.4(4)
C8 C9 C37 F1 43.5(4)
C10 C9 C37 F1 -137.1(3)
C8 C9 C37 F2 -77.3(3)
C10 C9 C37 F2 102.1(3)
C19 C18 C38 C39 68.6(4)
C17 C18 C38 C39 -113.6(3)
C19 C18 C38 C43 -111.0(3)
C17 C18 C38 C43 66.7(4)
C43 C38 C39 C40 -1.2(5)
C18 C38 C39 C40 179.1(3)
C38 C39 C40 C41 1.1(5)
C39 C40 C41 C42 -0.1(5)
C39 C40 C41 C44 -179.7(3)
C40 C41 C42 C43 -0.8(5)
C44 C41 C42 C43 178.8(3)
C41 C42 C43 C38 0.6(5)
C39 C38 C43 C42 0.4(5)
C18 C38 C43 C42 180.0(3)
C26 C27 C45 F4 165.3(3)
C28 C27 C45 F4 -14.4(4)
C26 C27 C45 F5 46.8(4)
C28 C27 C45 F5 -132.8(3)
C26 C27 C45 F6 -73.6(4)
C28 C27 C45 F6 106.8(3)
C1 C36 C46 C47 -107.1(3)
C35 C36 C46 C47 66.8(4)
C1 C36 C46 C51 69.7(4)
C35 C36 C46 C51 -116.4(3)
C51 C46 C47 C48 -2.3(4)
C36 C46 C47 C48 174.6(3)
C46 C47 C48 C49 1.2(4)
C47 C48 C49 C50 0.4(4)
C47 C48 C49 C52 179.7(3)
C48 C49 C50 C51 -0.9(4)
C52 C49 C50 C51 179.8(3)
C49 C50 C51 C46 -0.2(4)
C47 C46 C51 C50 1.8(4)
C36 C46 C51 C50 -175.1(3)
C36 C1 N1 C8 179.7(3)
C2 C1 N1 C8 -3.1(3)
C9 C8 N1 C1 -172.1(3)
C7 C8 N1 C1 2.9(3)
C9 C10 N2 C17 -178.6(3)
C11 C10 N2 C17 5.1(3)
C18 C17 N2 C10 163.2(3)
C16 C17 N2 C10 -7.9(3)
C18 C19 N3 C26 -177.4(3)
C20 C19 N3 C26 -1.3(3)
C27 C26 N3 C19 -164.8(3)
C25 C26 N3 C19 4.9(3)
C27 C28 N4 C35 -175.4(3)
C29 C28 N4 C35 7.5(3)
C36 C35 N4 C28 159.1(3)
C34 C35 N4 C28 -10.2(3)
